data_7002852
loop_
_publ_author_name
'de Sousa, Alvaro S.'
'Reisinger, Sandra A.'
'Fernandes, Manuel A.'
'Perry, Christopher B.'
'Varadwaj, Pradeep R.'
'Marques, Helder M.'

_publ_section_title
;
 The structure of N,N&#x2032;-bis(2-hydroxyethyl)ethane-1,2-diamine and
 its complexes with Zn(ii) and Cd(ii)
;
_journal_issue 46
_journal_name_full 'Dalton Transactions'
_journal_page_first 10208
_journal_page_last 10218
_journal_paper_doi 10.1039/b909843g
_journal_year 2009
_chemical_formula_moiety 'C12 H32 Cd2 Cl4 N4 O4'
_chemical_formula_sum 'C12 H32 Cd2 Cl4 N4 O4'
_chemical_formula_weight 663.02
_chemical_name_systematic
;
?
;
_space_group_IT_number 61
_symmetry_cell_setting orthorhombic
_symmetry_space_group_name_Hall '-P 2ac 2ab'
_symmetry_space_group_name_H-M 'P b c a'
_atom_sites_solution_hydrogens geom
_atom_sites_solution_primary direct
_atom_sites_solution_secondary difmap
_audit_creation_method SHELXL-97
_cell_angle_alpha 90.00
_cell_angle_beta 90.00
_cell_angle_gamma 90.00
_cell_formula_units_Z 4
_cell_length_a 11.0918(3)
_cell_length_b 12.4205(3)
_cell_length_c 15.9911(4)
_cell_measurement_reflns_used 9577
_cell_measurement_temperature 173(2)
_cell_measurement_theta_max 28.29
_cell_measurement_theta_min 2.55
_cell_volume 2203.03(10)
_computing_cell_refinement 'Bruker SMART'
_computing_data_collection 'Bruker SMART'
_computing_data_reduction 'Bruker SAINT'
_computing_molecular_graphics 'Bruker SHELXTL'
_computing_publication_material 'Bruker SHELXTL'
_computing_structure_refinement 'SHELXL-97 (Sheldrick, 1997)'
_computing_structure_solution 'Bruker SHELXTL'
_diffrn_ambient_temperature 173(2)
_diffrn_measured_fraction_theta_full 1.000
_diffrn_measured_fraction_theta_max 1.000
_diffrn_measurement_device_type 'CCD area detector'
_diffrn_measurement_method 'phi and omega scans'
_diffrn_radiation_monochromator graphite
_diffrn_radiation_source 'fine-focus sealed tube'
_diffrn_radiation_type MoK\a
_diffrn_radiation_wavelength 0.71073
_diffrn_reflns_av_R_equivalents 0.0626
_diffrn_reflns_av_sigmaI/netI 0.0286
_diffrn_reflns_limit_h_max 14
_diffrn_reflns_limit_h_min -13
_diffrn_reflns_limit_k_max 16
_diffrn_reflns_limit_k_min -14
_diffrn_reflns_limit_l_max 21
_diffrn_reflns_limit_l_min -20
_diffrn_reflns_number 25373
_diffrn_reflns_theta_full 27.99
_diffrn_reflns_theta_max 27.99
_diffrn_reflns_theta_min 2.55
_exptl_absorpt_coefficient_mu 2.440
_exptl_absorpt_correction_T_max 0.8684
_exptl_absorpt_correction_T_min 0.6355
_exptl_absorpt_correction_type integration
_exptl_absorpt_process_details
;
Face indexed absorption corrections carried out using XPREP
;
_exptl_crystal_colour colourless
_exptl_crystal_density_diffrn 1.999
_exptl_crystal_density_method 'not measured'
_exptl_crystal_description plate
_exptl_crystal_F_000 1312
_exptl_crystal_size_max 0.28
_exptl_crystal_size_mid 0.18
_exptl_crystal_size_min 0.04
_refine_diff_density_max 1.205
_refine_diff_density_min -0.412
_refine_diff_density_rms 0.100
_refine_ls_extinction_method none
_refine_ls_goodness_of_fit_ref 0.954
_refine_ls_hydrogen_treatment mixed
_refine_ls_matrix_type full
_refine_ls_number_parameters 130
_refine_ls_number_reflns 2659
_refine_ls_number_restraints 0
_refine_ls_restrained_S_all 0.954
_refine_ls_R_factor_all 0.0301
_refine_ls_R_factor_gt 0.0222
_refine_ls_shift/su_max 0.002
_refine_ls_shift/su_mean 0.000
_refine_ls_structure_factor_coef Fsqd
_refine_ls_weighting_details 'calc w=1/[\s^2^(Fo^2^)+(0.0287P)^2^+0.0000P] where P=(Fo^2^+2Fc^2^)/3'
_refine_ls_weighting_scheme calc
_refine_ls_wR_factor_gt 0.0492
_refine_ls_wR_factor_ref 0.0515
_reflns_number_gt 2172
_reflns_number_total 2659
_reflns_threshold_expression >2sigma(I)
_cod_data_source_file b909843g.txt
_cod_data_source_block Cd_Bheen_complex
_cod_depositor_comments
;
The following automatic conversions were performed:
'_symmetry_cell_setting' value 'Orthorhombic' changed to 'orthorhombic'
according to '/home/saulius/struct/CIF-dictionaries/cif_core.dic'
dictionary named 'cif_core.dic' version 2.4.1 from 2010-06-29.

Automatic conversion script
Id: cif_fix_enum 1527 2010-12-29 10:47:43Z saulius 
;
_cod_original_sg_symbol_H-M Pbca
_cod_database_code 7002852

loop_
_symmetry_equiv_pos_as_xyz
'x, y, z'
'-x+1/2, -y, z+1/2'
'-x, y+1/2, -z+1/2'
'x+1/2, -y+1/2, -z'
'-x, -y, -z'
'x-1/2, y, -z-1/2'
'x, -y-1/2, z-1/2'
'-x-1/2, y-1/2, z'

loop_
_atom_site_label
_atom_site_type_symbol
_atom_site_fract_x
_atom_site_fract_y
_atom_site_fract_z
_atom_site_U_iso_or_equiv
_atom_site_adp_type
_atom_site_occupancy
_atom_site_symmetry_multiplicity
_atom_site_calc_flag
_atom_site_refinement_flags
_atom_site_disorder_assembly
_atom_site_disorder_group
C1 C 0.86335(19) 0.25917(18) -0.12044(14) 0.0221(5) Uani 1 1 d . . .
H1A H 0.8792 0.2672 -0.1810 0.026 Uiso 1 1 calc R . .
H1B H 0.8498 0.3318 -0.0968 0.026 Uiso 1 1 calc R . .
C2 C 0.75142(19) 0.19166(19) -0.10806(13) 0.0200(5) Uani 1 1 d . . .
H2A H 0.6813 0.2277 -0.1341 0.024 Uiso 1 1 calc R . .
H2B H 0.7621 0.1206 -0.1351 0.024 Uiso 1 1 calc R . .
C3 C 0.63918(17) 0.09570(18) 0.00444(13) 0.0190(5) Uani 1 1 d . . .
H3A H 0.6549 0.0282 -0.0267 0.023 Uiso 1 1 calc R . .
H3B H 0.5577 0.1217 -0.0108 0.023 Uiso 1 1 calc R . .
C4 C 0.64487(17) 0.07431(19) 0.09737(14) 0.0207(5) Uani 1 1 d . . .
H4A H 0.6302 0.1423 0.1280 0.025 Uiso 1 1 calc R . .
H4B H 0.5805 0.0228 0.1129 0.025 Uiso 1 1 calc R . .
C5 C 0.77486(17) 0.02716(19) 0.21452(13) 0.0203(5) Uani 1 1 d . . .
H5A H 0.7149 -0.0238 0.2377 0.024 Uiso 1 1 calc R . .
H5B H 0.7568 0.0995 0.2372 0.024 Uiso 1 1 calc R . .
C6 C 0.89888(17) -0.0063(2) 0.24218(14) 0.0228(5) Uani 1 1 d . . .
H6A H 0.9594 0.0439 0.2188 0.027 Uiso 1 1 calc R . .
H6B H 0.9041 -0.0030 0.3039 0.027 Uiso 1 1 calc R . .
N1 N 0.73004(15) 0.17749(16) -0.01825(11) 0.0168(4) Uani 1 1 d . . .
N2 N 0.76331(14) 0.02976(15) 0.12264(11) 0.0158(4) Uani 1 1 d . . .
O1 O 0.96645(13) 0.21140(13) -0.08098(10) 0.0205(3) Uani 1 1 d . . .
O2 O 0.92435(14) -0.11335(15) 0.21458(11) 0.0281(4) Uani 1 1 d . . .
Cd1 Cd 0.907047(12) 0.127207(13) 0.047900(9) 0.01611(6) Uani 1 1 d . . .
Cl1 Cl 1.11724(4) 0.06173(5) 0.06107(3) 0.02085(12) Uani 1 1 d . . .
Cl2 Cl 0.90580(4) 0.29116(5) 0.14372(4) 0.02318(12) Uani 1 1 d . . .
H1N H 0.709(2) 0.234(2) -0.0016(17) 0.035 Uiso 1 1 d . . .
H2N H 0.768(2) -0.031(2) 0.1059(16) 0.035 Uiso 1 1 d . . .
H1O H 0.999(2) 0.175(2) -0.1128(17) 0.035 Uiso 1 1 d . . .
H2O H 0.962(2) -0.144(2) 0.2464(17) 0.035 Uiso 1 1 d . . .

loop_
_atom_site_aniso_label
_atom_site_aniso_U_11
_atom_site_aniso_U_22
_atom_site_aniso_U_33
_atom_site_aniso_U_23
_atom_site_aniso_U_13
_atom_site_aniso_U_12
C1 0.0277(11) 0.0160(12) 0.0225(12) 0.0039(9) 0.0014(9) 0.0049(10)
C2 0.0226(10) 0.0189(13) 0.0183(11) -0.0009(9) -0.0045(8) 0.0046(9)
C3 0.0147(9) 0.0190(12) 0.0234(12) -0.0014(9) -0.0049(8) 0.0018(9)
C4 0.0134(9) 0.0229(13) 0.0259(12) 0.0020(10) -0.0001(8) 0.0020(9)
C5 0.0200(10) 0.0229(13) 0.0179(11) 0.0003(9) 0.0009(8) 0.0006(9)
C6 0.0218(11) 0.0275(14) 0.0190(12) 0.0018(10) -0.0015(8) -0.0001(10)
N1 0.0185(8) 0.0145(10) 0.0174(9) -0.0015(8) -0.0016(7) 0.0011(8)
N2 0.0140(8) 0.0151(10) 0.0183(9) -0.0009(8) 0.0008(6) 0.0022(7)
O1 0.0220(8) 0.0189(9) 0.0205(8) 0.0001(7) 0.0009(6) 0.0026(6)
O2 0.0295(9) 0.0325(11) 0.0224(9) 0.0023(8) -0.0033(7) 0.0109(8)
Cd1 0.01303(9) 0.01819(10) 0.01712(10) 0.00058(6) -0.00053(5) -0.00033(6)
Cl1 0.0146(2) 0.0193(3) 0.0286(3) -0.0042(2) -0.00219(19) 0.0017(2)
Cl2 0.0251(3) 0.0213(3) 0.0232(3) -0.0057(2) -0.0001(2) -0.0019(2)

loop_
_atom_type_symbol
_atom_type_description
_atom_type_scat_dispersion_real
_atom_type_scat_dispersion_imag
_atom_type_scat_source
C C 0.0033 0.0016 'International Tables Vol C Tables 4.2.6.8 and 6.1.1.4'
H H 0.0000 0.0000 'International Tables Vol C Tables 4.2.6.8 and 6.1.1.4'
N N 0.0061 0.0033 'International Tables Vol C Tables 4.2.6.8 and 6.1.1.4'
O O 0.0106 0.0060 'International Tables Vol C Tables 4.2.6.8 and 6.1.1.4'
Cd Cd -0.8075 1.2024 'International Tables Vol C Tables 4.2.6.8 and 6.1.1.4'
Cl Cl 0.1484 0.1585 'International Tables Vol C Tables 4.2.6.8 and 6.1.1.4'

loop_
_geom_angle_atom_site_label_1
_geom_angle_atom_site_label_2
_geom_angle_atom_site_label_3
_geom_angle
_geom_angle_site_symmetry_1
_geom_angle_site_symmetry_3
_geom_angle_publ_flag
O1 C1 C2 111.58(18) . . ?
O1 C1 H1A 109.3 . . ?
C2 C1 H1A 109.3 . . ?
O1 C1 H1B 109.3 . . ?
C2 C1 H1B 109.3 . . ?
H1A C1 H1B 108.0 . . ?
N1 C2 C1 109.14(17) . . ?
N1 C2 H2A 109.9 . . ?
C1 C2 H2A 109.9 . . ?
N1 C2 H2B 109.9 . . ?
C1 C2 H2B 109.9 . . ?
H2A C2 H2B 108.3 . . ?
N1 C3 C4 109.52(16) . . ?
N1 C3 H3A 109.8 . . ?
C4 C3 H3A 109.8 . . ?
N1 C3 H3B 109.8 . . ?
C4 C3 H3B 109.8 . . ?
H3A C3 H3B 108.2 . . ?
N2 C4 C3 111.77(16) . . ?
N2 C4 H4A 109.3 . . ?
C3 C4 H4A 109.3 . . ?
N2 C4 H4B 109.3 . . ?
C3 C4 H4B 109.3 . . ?
H4A C4 H4B 107.9 . . ?
N2 C5 C6 112.24(16) . . ?
N2 C5 H5A 109.2 . . ?
C6 C5 H5A 109.2 . . ?
N2 C5 H5B 109.2 . . ?
C6 C5 H5B 109.2 . . ?
H5A C5 H5B 107.9 . . ?
O2 C6 C5 110.31(18) . . ?
O2 C6 H6A 109.6 . . ?
C5 C6 H6A 109.6 . . ?
O2 C6 H6B 109.6 . . ?
C5 C6 H6B 109.6 . . ?
H6A C6 H6B 108.1 . . ?
C2 N1 C3 115.70(17) . . ?
C2 N1 Cd1 110.04(12) . . ?
C3 N1 Cd1 106.32(12) . . ?
C2 N1 H1N 106(2) . . ?
C3 N1 H1N 109(2) . . ?
Cd1 N1 H1N 110(2) . . ?
C5 N2 C4 110.90(15) . . ?
C5 N2 Cd1 117.55(13) . . ?
C4 N2 Cd1 105.82(13) . . ?
C5 N2 H2N 108.0(19) . . ?
C4 N2 H2N 108.2(18) . . ?
Cd1 N2 H2N 105.9(18) . . ?
C1 O1 Cd1 109.80(12) . . ?
C1 O1 H1O 109(2) . . ?
Cd1 O1 H1O 116(2) . . ?
C6 O2 H2O 111(2) . . ?
N1 Cd1 N2 78.14(6) . . ?
N1 Cd1 O1 73.94(6) . . ?
N2 Cd1 O1 148.54(5) . . ?
N1 Cd1 Cl1 157.65(5) . . ?
N2 Cd1 Cl1 115.43(5) . . ?
O1 Cd1 Cl1 87.58(4) . . ?
N1 Cd1 Cl2 93.12(5) . . ?
N2 Cd1 Cl2 95.91(5) . . ?
O1 Cd1 Cl2 99.75(4) . . ?
Cl1 Cd1 Cl2 102.490(17) . . ?
N1 Cd1 Cl1 82.34(5) . 5_755 ?
N2 Cd1 Cl1 80.01(5) . 5_755 ?
O1 Cd1 Cl1 82.18(4) . 5_755 ?
Cl1 Cd1 Cl1 82.785(17) . 5_755 ?
Cl2 Cd1 Cl1 174.411(15) . 5_755 ?
Cd1 Cl1 Cd1 97.215(17) . 5_755 ?

loop_
_geom_bond_atom_site_label_1
_geom_bond_atom_site_label_2
_geom_bond_distance
_geom_bond_site_symmetry_2
_geom_bond_publ_flag
C1 O1 1.434(3) . ?
C1 C2 1.511(3) . ?
C1 H1A 0.9900 . ?
C1 H1B 0.9900 . ?
C2 N1 1.466(3) . ?
C2 H2A 0.9900 . ?
C2 H2B 0.9900 . ?
C3 N1 1.476(3) . ?
C3 C4 1.511(3) . ?
C3 H3A 0.9900 . ?
C3 H3B 0.9900 . ?
C4 N2 1.482(2) . ?
C4 H4A 0.9900 . ?
C4 H4B 0.9900 . ?
C5 N2 1.475(3) . ?
C5 C6 1.504(3) . ?
C5 H5A 0.9900 . ?
C5 H5B 0.9900 . ?
C6 O2 1.429(3) . ?
C6 H6A 0.9900 . ?
C6 H6B 0.9900 . ?
N1 Cd1 2.3159(17) . ?
N1 H1N 0.79(3) . ?
N2 Cd1 2.3313(17) . ?
N2 H2N 0.80(3) . ?
O1 Cd1 2.4031(15) . ?
O1 H1O 0.77(3) . ?
O2 H2O 0.76(3) . ?
Cd1 Cl1 2.4781(5) . ?
Cd1 Cl2 2.5485(6) . ?
Cd1 Cl1 2.9353(6) 5_755 ?
Cl1 Cd1 2.9353(6) 5_755 ?

loop_
_geom_hbond_atom_site_label_D
_geom_hbond_atom_site_label_H
_geom_hbond_atom_site_label_A
_geom_hbond_distance_DH
_geom_hbond_distance_HA
_geom_hbond_distance_DA
_geom_hbond_angle_DHA
_geom_hbond_site_symmetry_A
N1 H1N Cl1 0.79(3) 2.89(3) 3.539(2) 141(2) 4_455
N2 H2N Cl1 0.80(3) 2.98(2) 3.4171(18) 117(2) 5_755
O1 H1O O2 0.77(3) 1.99(3) 2.741(2) 165(3) 5_755
O2 H2O Cl2 0.76(3) 2.43(3) 3.1766(17) 169(3) 3_745

loop_
_geom_torsion_atom_site_label_1
_geom_torsion_atom_site_label_2
_geom_torsion_atom_site_label_3
_geom_torsion_atom_site_label_4
_geom_torsion
_geom_torsion_site_symmetry_1
_geom_torsion_site_symmetry_2
_geom_torsion_site_symmetry_3
_geom_torsion_site_symmetry_4
_geom_torsion_publ_flag
O1 C1 C2 N1 57.5(2) . . . . ?
N1 C3 C4 N2 -62.4(2) . . . . ?
N2 C5 C6 O2 -62.5(2) . . . . ?
C1 C2 N1 C3 -168.02(18) . . . . ?
C1 C2 N1 Cd1 -47.5(2) . . . . ?
C4 C3 N1 C2 168.70(17) . . . . ?
C4 C3 N1 Cd1 46.22(18) . . . . ?
C6 C5 N2 C4 -173.79(18) . . . . ?
C6 C5 N2 Cd1 -51.9(2) . . . . ?
C3 C4 N2 C5 170.14(18) . . . . ?
C3 C4 N2 Cd1 41.6(2) . . . . ?
C2 C1 O1 Cd1 -36.5(2) . . . . ?
C2 N1 Cd1 N2 -144.18(15) . . . . ?
C3 N1 Cd1 N2 -18.18(13) . . . . ?
C2 N1 Cd1 O1 21.18(14) . . . . ?
C3 N1 Cd1 O1 147.18(14) . . . . ?
C2 N1 Cd1 Cl1 -14.2(2) . . . . ?
C3 N1 Cd1 Cl1 111.83(15) . . . . ?
C2 N1 Cd1 Cl2 120.44(14) . . . . ?
C3 N1 Cd1 Cl2 -113.56(13) . . . . ?
C2 N1 Cd1 Cl1 -62.84(14) . . . 5_755 ?
C3 N1 Cd1 Cl1 63.16(13) . . . 5_755 ?
C5 N2 Cd1 N1 -136.52(16) . . . . ?
C4 N2 Cd1 N1 -12.04(13) . . . . ?
C5 N2 Cd1 O1 -164.25(13) . . . . ?
C4 N2 Cd1 O1 -39.78(19) . . . . ?
C5 N2 Cd1 Cl1 62.30(15) . . . . ?
C4 N2 Cd1 Cl1 -173.22(12) . . . . ?
C5 N2 Cd1 Cl2 -44.55(14) . . . . ?
C4 N2 Cd1 Cl2 79.93(13) . . . . ?
C5 N2 Cd1 Cl1 139.30(15) . . . 5_755 ?
C4 N2 Cd1 Cl1 -96.22(13) . . . 5_755 ?
C1 O1 Cd1 N1 8.38(13) . . . . ?
C1 O1 Cd1 N2 36.67(19) . . . . ?
C1 O1 Cd1 Cl1 175.66(13) . . . . ?
C1 O1 Cd1 Cl2 -82.08(13) . . . . ?
C1 O1 Cd1 Cl1 92.61(13) . . . 5_755 ?
N1 Cd1 Cl1 Cd1 -48.61(13) . . . 5_755 ?
N2 Cd1 Cl1 Cd1 75.30(5) . . . 5_755 ?
O1 Cd1 Cl1 Cd1 -82.42(4) . . . 5_755 ?
Cl2 Cd1 Cl1 Cd1 178.125(17) . . . 5_755 ?
Cl1 Cd1 Cl1 Cd1 0.0 5_755 . . 5_755 ?
